data_4335418
loop_
_publ_author_name
'Ma\/lgorzata Ho\/ly\'nska'
'Nicolas Frank'
'C\'eline Pichon'
'Ie-Rang Jeon'
'Rodolphe Cl\'erac'
'Stefanie Dehnen'

_publ_contact_author
;
Ho\/ly\'nska, Ma\/lgorzata

Fachbereich Chemie der Philipps-Universitaet
Hans-Meerwein-Str.
D-35043 Marburg, Germany
;
_publ_contact_author_email holynska@chemie.uni-marburg.de
_publ_section_title
;
 A Defect Supertetrahedron Naphthoxime-Based [MnIII9] Single-Molecule
 Magnet
;
_journal_name_full 'Inorganic Chemistry'
_journal_page_first 7317
_journal_page_last 7319
_journal_paper_doi 10.1021/ic401018w
_journal_volume 52
_journal_year 2013
_chemical_formula_moiety '0.5(C85 H83 Mn9 N6 O29), 0.5(C84 H81 Mn9 N6 O29)'
_chemical_formula_sum 'C84.5 H82 Mn9 N6 O29'
_chemical_formula_weight 2140.02
_space_group_IT_number 15
_symmetry_cell_setting monoclinic
_symmetry_space_group_name_Hall '-C 2yc'
_symmetry_space_group_name_H-M 'C 1 2/c 1'
_atom_sites_solution_hydrogens geom
_atom_sites_solution_primary direct
_atom_sites_solution_secondary difmap
_audit_creation_method SHELXL-97
_cell_angle_alpha 90.00
_cell_angle_beta 100.320(10)
_cell_angle_gamma 90.00
_cell_formula_units_Z 8
_cell_length_a 24.839(3)
_cell_length_b 14.426(2)
_cell_length_c 48.563(5)
_cell_measurement_reflns_used 9907
_cell_measurement_temperature 120(2)
_cell_measurement_theta_max 23.62
_cell_measurement_theta_min 2.44
_cell_volume 17120(4)
_computing_structure_refinement 'SHELXL-97 (Sheldrick, 1997)'
_computing_structure_solution 'SHELXS-97 (Sheldrick, 1990)'
_diffrn_ambient_temperature 120(2)
_diffrn_measured_fraction_theta_full 0.983
_diffrn_measured_fraction_theta_max 0.983
_diffrn_measurement_device_type KM4CCD
_diffrn_measurement_method \w
_diffrn_radiation_monochromator graphite
_diffrn_radiation_source 'fine-focus sealed tube'
_diffrn_radiation_type MoK\a
_diffrn_radiation_wavelength 0.71073
_diffrn_reflns_av_R_equivalents 0.0807
_diffrn_reflns_av_sigmaI/netI 0.0704
_diffrn_reflns_limit_h_max 28
_diffrn_reflns_limit_h_min -29
_diffrn_reflns_limit_k_max 17
_diffrn_reflns_limit_k_min -17
_diffrn_reflns_limit_l_max 57
_diffrn_reflns_limit_l_min -57
_diffrn_reflns_number 101901
_diffrn_reflns_theta_full 25.00
_diffrn_reflns_theta_max 25.00
_diffrn_reflns_theta_min 2.17
_exptl_absorpt_coefficient_mu 1.367
_exptl_absorpt_correction_T_max 1.00
_exptl_absorpt_correction_T_min 0.890
_exptl_absorpt_correction_type multi-scan
_exptl_absorpt_process_details 'Bruker, SADABS'
_exptl_crystal_colour violet
_exptl_crystal_density_diffrn 1.661
_exptl_crystal_description plate
_exptl_crystal_F_000 8704
_exptl_crystal_size_max 0.20
_exptl_crystal_size_mid 0.11
_exptl_crystal_size_min 0.04
_platon_squeeze_details
;
;
_refine_diff_density_max 0.88
_refine_diff_density_min -0.80
_refine_diff_density_rms 0.12
_refine_ls_extinction_method none
_refine_ls_goodness_of_fit_ref 1.024
_refine_ls_hydrogen_treatment constr
_refine_ls_matrix_type full
_refine_ls_number_parameters 1175
_refine_ls_number_reflns 14824
_refine_ls_number_restraints 30
_refine_ls_restrained_S_all 1.024
_refine_ls_R_factor_all 0.1366
_refine_ls_R_factor_gt 0.0968
_refine_ls_shift/su_max 0.000
_refine_ls_shift/su_mean 0.000
_refine_ls_structure_factor_coef Fsqd
_refine_ls_weighting_details 'calc w=1/[\s^2^(Fo^2^)+(0.0113P)^2^+480.0972P] where P=(Fo^2^+2Fc^2^)/3'
_refine_ls_weighting_scheme calc
_refine_ls_wR_factor_gt 0.1775
_refine_ls_wR_factor_ref 0.1915
_reflns_number_gt 9633
_reflns_number_total 14824
_reflns_threshold_expression >2sigma(I)
_cod_data_source_file ic401018w_si_002.cif
_cod_data_source_block 1
_cod_original_formula_sum 'C84.50 H82 Mn9 N6 O29'
_cod_database_code 4335418

loop_
_symmetry_equiv_pos_as_xyz
'x, y, z'
'-x, y, -z+1/2'
'x+1/2, y+1/2, z'
'-x+1/2, y+1/2, -z+1/2'
'-x, -y, -z'
'x, -y, z-1/2'
'-x+1/2, -y+1/2, -z'
'x+1/2, -y+1/2, z-1/2'

loop_
_atom_site_label
_atom_site_type_symbol
_atom_site_fract_x
_atom_site_fract_y
_atom_site_fract_z
_atom_site_U_iso_or_equiv
_atom_site_adp_type
_atom_site_occupancy
_atom_site_symmetry_multiplicity
_atom_site_calc_flag
_atom_site_refinement_flags
_atom_site_disorder_assembly
_atom_site_disorder_group
Mn1 Mn 0.17162(5) 0.42365(11) 0.12341(3) 0.0404(4) Uani 1 1 d . A .
Mn2 Mn 0.27986(6) 0.43362(12) 0.16544(3) 0.0453(4) Uani 1 1 d . . .
Mn3 Mn 0.27581(5) 0.43083(11) 0.09836(3) 0.0408(4) Uani 1 1 d U . .
Mn4 Mn 0.10983(5) 0.62723(12) 0.11136(3) 0.0407(4) Uani 1 1 d U . .
Mn5 Mn 0.19648(5) 0.62928(11) 0.15607(3) 0.0392(4) Uani 1 1 d U A .
Mn6 Mn 0.30485(6) 0.64300(13) 0.19580(3) 0.0477(4) Uani 1 1 d U . .
Mn7 Mn 0.31932(5) 0.62913(12) 0.13860(3) 0.0415(4) Uani 1 1 d . A .
Mn8 Mn 0.31335(5) 0.62568(12) 0.07222(3) 0.0403(4) Uani 1 1 d U . .
Mn9 Mn 0.21177(5) 0.62308(11) 0.08513(3) 0.0372(3) Uani 1 1 d . A .
O1 O 0.2433(2) 0.4134(5) 0.12924(12) 0.0419(16) Uani 1 1 d . A .
O2 O 0.1805(2) 0.5954(4) 0.11683(10) 0.0300(13) Uani 1 1 d U A .
O3 O 0.2670(2) 0.6007(4) 0.16043(11) 0.0342(15) Uani 1 1 d U A .
O4 O 0.2809(2) 0.5932(4) 0.10362(11) 0.0328(14) Uani 1 1 d U A .
O5 O 0.1232(2) 0.6255(5) 0.15132(12) 0.0451(17) Uani 1 1 d . A .
C5 C 0.0908(4) 0.6531(10) 0.1697(2) 0.071(4) Uani 1 1 d . . .
H5A H 0.1100 0.6427 0.1889 0.107 Uiso 1 1 calc R B .
H5B H 0.0567 0.6173 0.1664 0.107 Uiso 1 1 calc R . .
H5C H 0.0823 0.7192 0.1669 0.107 Uiso 1 1 calc R . .
O6 O 0.3598(2) 0.6306(6) 0.17580(12) 0.057(2) Uani 1 1 d . A .
C6 C 0.4088(4) 0.6697(10) 0.1840(2) 0.077(4) Uani 1 1 d . . .
H6A H 0.4325 0.6552 0.1705 0.115 Uiso 1 1 calc R B .
H6B H 0.4254 0.6455 0.2024 0.115 Uiso 1 1 calc R . .
H6C H 0.4045 0.7370 0.1852 0.115 Uiso 1 1 calc R . .
O7 O 0.2451(2) 0.6192(5) 0.05239(11) 0.0423(16) Uani 1 1 d . A .
C7 C 0.2264(4) 0.6539(11) 0.02538(19) 0.078(5) Uani 1 1 d . . .
H7A H 0.1876 0.6388 0.0196 0.117 Uiso 1 1 calc R B .
H7B H 0.2475 0.6259 0.0123 0.117 Uiso 1 1 calc R . .
H7C H 0.2311 0.7214 0.0254 0.117 Uiso 1 1 calc R . .
O11 O 0.1023(2) 0.4551(4) 0.11519(11) 0.0383(15) Uani 1 1 d . A .
O21 O 0.2113(2) 0.4568(5) 0.07394(11) 0.0414(16) Uani 1 1 d . A .
N11 N 0.1696(3) 0.4205(6) 0.08231(14) 0.0391(19) Uani 1 1 d . . .
C11 C 0.0698(3) 0.4099(6) 0.09521(18) 0.034(2) Uani 1 1 d . . .
C21 C 0.0817(4) 0.3846(7) 0.06956(19) 0.043(2) Uani 1 1 d . B .
C31 C 0.0428(4) 0.3433(7) 0.0490(2) 0.047(3) Uani 1 1 d . . .
H31 H 0.0518 0.3256 0.0316 0.056 Uiso 1 1 calc R B .
C41 C -0.0054(4) 0.3294(8) 0.0542(2) 0.050(3) Uani 1 1 d . B .
H41 H -0.0329 0.3035 0.0402 0.060 Uiso 1 1 calc R . .
C51 C -0.0179(4) 0.3522(7) 0.08037(19) 0.041(2) Uani 1 1 d . . .
C61 C -0.0686(4) 0.3417(7) 0.0857(2) 0.050(3) Uani 1 1 d . B .
H61 H -0.0976 0.3219 0.0714 0.060 Uiso 1 1 calc R . .
C71 C -0.0776(4) 0.3597(7) 0.1119(2) 0.051(3) Uani 1 1 d . . .
H71 H -0.1131 0.3467 0.1156 0.062 Uiso 1 1 calc R B .
C81 C -0.0402(4) 0.3947(8) 0.1333(2) 0.057(3) Uani 1 1 d . B .
H81 H -0.0490 0.4068 0.1512 0.068 Uiso 1 1 calc R . .
C91 C 0.0080(4) 0.4106(7) 0.12780(19) 0.047(3) Uani 1 1 d . . .
H91 H 0.0358 0.4348 0.1420 0.056 Uiso 1 1 calc R B .
C101 C 0.0194(3) 0.3929(6) 0.10152(19) 0.039(2) Uani 1 1 d . B .
C111 C 0.1302(4) 0.4040(6) 0.06197(17) 0.036(2) Uani 1 1 d . B .
C121 C 0.1386(4) 0.4112(7) 0.03217(17) 0.044(2) Uani 1 1 d . . .
H12A H 0.1771 0.4256 0.0319 0.066 Uiso 1 1 calc R B .
H12B H 0.1153 0.4605 0.0226 0.066 Uiso 1 1 calc R . .
H12C H 0.1290 0.3521 0.0226 0.066 Uiso 1 1 calc R . .
O12 O 0.3137(2) 0.4672(5) 0.20179(12) 0.0475(18) Uani 1 1 d . B .
O22 O 0.1755(3) 0.4569(5) 0.16231(12) 0.0509(19) Uani 1 1 d . . .
N12 N 0.2166(3) 0.4295(6) 0.18080(14) 0.042(2) Uani 1 1 d . B .
C12 C 0.3038(4) 0.4330(7) 0.22551(18) 0.046(2) Uani 1 1 d . . .
C22 C 0.2551(4) 0.4040(8) 0.22911(19) 0.048(3) Uani 1 1 d . B .
C32 C 0.2472(5) 0.3729(8) 0.2552(2) 0.060(3) Uani 1 1 d U . .
H32 H 0.2113 0.3550 0.2572 0.072 Uiso 1 1 calc R B .
C42 C 0.2863(5) 0.3669(9) 0.2772(2) 0.070(4) Uani 1 1 d U B .
H42 H 0.2794 0.3436 0.2945 0.084 Uiso 1 1 calc R . .
C52 C 0.3363(5) 0.3951(8) 0.2742(2) 0.060(3) Uani 1 1 d . . .
C62 C 0.3788(6) 0.3931(10) 0.2970(2) 0.081(4) Uani 1 1 d . B .
H62 H 0.3729 0.3723 0.3148 0.098 Uiso 1 1 calc R . .
C72 C 0.4262(6) 0.4200(11) 0.2934(3) 0.092(5) Uani 1 1 d . . .
H72 H 0.4560 0.4195 0.3087 0.110 Uiso 1 1 calc R B .
C82 C 0.4342(5) 0.4498(13) 0.2673(3) 0.104(6) Uani 1 1 d . B .
H82 H 0.4698 0.4693 0.2652 0.125 Uiso 1 1 calc R . .
C92 C 0.3945(5) 0.4522(10) 0.2453(2) 0.073(4) Uani 1 1 d . . .
H92 H 0.4014 0.4722 0.2276 0.088 Uiso 1 1 calc R B .
C102 C 0.3448(4) 0.4262(8) 0.2483(2) 0.055(3) Uani 1 1 d . B .
C112 C 0.2108(4) 0.4174(8) 0.20643(19) 0.046(2) Uani 1 1 d . . .
C122 C 0.1580(4) 0.4204(9) 0.2120(2) 0.059(3) Uani 1 1 d . B .
H12D H 0.1320 0.4302 0.1945 0.089 Uiso 1 1 calc R . .
H12E H 0.1549 0.4713 0.2250 0.089 Uiso 1 1 calc R . .
H12F H 0.1496 0.3616 0.2205 0.089 Uiso 1 1 calc R . .
O13 O 0.3126(2) 0.4580(5) 0.06974(12) 0.0419(15) Uani 1 1 d U B .
O23 O 0.3409(2) 0.4547(5) 0.15034(12) 0.0485(18) Uani 1 1 d . B .
N13 N 0.3419(3) 0.4221(5) 0.12411(14) 0.0350(17) Uani 1 1 d . B .
C13 C 0.3541(4) 0.4101(7) 0.06636(18) 0.038(2) Uani 1 1 d . . .
C23 C 0.3901(4) 0.3821(8) 0.08877(19) 0.048(3) Uani 1 1 d U B .
C33 C 0.4343(4) 0.3358(7) 0.0834(2) 0.047(2) Uani 1 1 d U . .
H33 H 0.4620 0.3167 0.0984 0.056 Uiso 1 1 calc R B .
C43 C 0.4394(4) 0.3166(8) 0.0571(2) 0.052(3) Uani 1 1 d . B .
H43 H 0.4703 0.2813 0.0544 0.063 Uiso 1 1 calc R . .
C53 C 0.4035(4) 0.3438(7) 0.0338(2) 0.045(2) Uani 1 1 d . . .
C63 C 0.4088(5) 0.3255(8) 0.0054(2) 0.059(3) Uani 1 1 d U B .
H63 H 0.4395 0.2908 0.0021 0.070 Uiso 1 1 calc R . .
C73 C 0.3732(5) 0.3542(8) -0.0161(2) 0.062(3) Uani 1 1 d U . .
H73 H 0.3783 0.3409 -0.0346 0.074 Uiso 1 1 calc R B .
C83 C 0.3304(4) 0.4018(8) -0.0118(2) 0.054(3) Uani 1 1 d . B .
H83 H 0.3042 0.4226 -0.0272 0.064 Uiso 1 1 calc R . .
C93 C 0.3234(4) 0.4215(8) 0.01524(19) 0.051(3) Uani 1 1 d . . .
H93 H 0.2924 0.4566 0.0180 0.061 Uiso 1 1 calc R B .
C103 C 0.3607(4) 0.3912(6) 0.03847(18) 0.036(2) Uani 1 1 d . B .
C113 C 0.3858(4) 0.4018(6) 0.11822(18) 0.036(2) Uani 1 1 d . . .
C123 C 0.4311(4) 0.4024(8) 0.1417(2) 0.057(3) Uani 1 1 d . B .
H12G H 0.4175 0.4175 0.1589 0.086 Uiso 1 1 calc R . .
H12H H 0.4581 0.4489 0.1385 0.086 Uiso 1 1 calc R . .
H12I H 0.4484 0.3410 0.1436 0.086 Uiso 1 1 calc R . .
O1K O 0.1558(3) 0.2807(6) 0.12585(16) 0.061(2) Uani 1 1 d DU . .
C1K C 0.1769(9) 0.2126(12) 0.1185(4) 0.082(6) Uani 0.839(18) 1 d PDU A 1
C2K C 0.1413(9) 0.1432(11) 0.0995(4) 0.125(10) Uani 0.839(18) 1 d PD A 1
H2K1 H 0.1290 0.0945 0.1110 0.188 Uiso 0.839(18) 1 calc PR A 1
H2K2 H 0.1628 0.1154 0.0866 0.188 Uiso 0.839(18) 1 calc PR A 1
H2K3 H 0.1095 0.1753 0.0889 0.188 Uiso 0.839(18) 1 calc PR A 1
O2K O 0.2268(5) 0.1957(9) 0.1248(2) 0.095(5) Uani 0.839(18) 1 d PDU A 1
CK1 C 0.156(2) 0.213(5) 0.1064(15) 0.059(17) Uiso 0.161(18) 1 d PD A 2
CK2 C 0.1014(18) 0.159(4) 0.1012(14) 0.059(17) Uiso 0.161(18) 1 d PD A 2
HK2A H 0.0710 0.2019 0.0954 0.089 Uiso 0.161(18) 1 calc PR A 2
HK2B H 0.0966 0.1274 0.1185 0.089 Uiso 0.161(18) 1 calc PR A 2
HK2C H 0.1020 0.1127 0.0864 0.089 Uiso 0.161(18) 1 calc PR A 2
OK2 O 0.1932(16) 0.176(3) 0.0932(9) 0.059(17) Uiso 0.161(18) 1 d PD A 2
O1W O 0.2923(5) 0.2797(7) 0.1711(2) 0.104(3) Uani 0.50 1 d P B 1
O1M O 0.2923(5) 0.2797(7) 0.1711(2) 0.104(3) Uani 0.50 1 d P B 2
H1M H 0.2595 0.2446 0.1676 0.124 Uiso 0.50 1 calc PR B 2
C1M C 0.3338(11) 0.2332(18) 0.1780(6) 0.087(10) Uani 0.50 1 d P B 2
H1M1 H 0.3544 0.2317 0.1626 0.131 Uiso 0.50 1 calc PR B 2
H1M2 H 0.3236 0.1699 0.1823 0.131 Uiso 0.50 1 calc PR B 2
H1M3 H 0.3564 0.2606 0.1946 0.131 Uiso 0.50 1 calc PR B 2
O2M O 0.2721(3) 0.2818(5) 0.08801(14) 0.0566(19) Uani 1 1 d U B .
H2M H 0.2805 0.2391 0.1031 0.068 Uiso 1 1 calc R . .
C2M C 0.2581(5) 0.2452(9) 0.0607(3) 0.084(4) Uani 1 1 d U . .
H2G H 0.2600 0.1773 0.0616 0.126 Uiso 1 1 calc R B .
H2H H 0.2838 0.2683 0.0492 0.126 Uiso 1 1 calc R . .
H2I H 0.2209 0.2644 0.0525 0.126 Uiso 1 1 calc R . .
O14 O 0.0409(2) 0.6414(5) 0.10763(12) 0.0456(17) Uani 1 1 d . B .
O24 O 0.1483(2) 0.6337(5) 0.06079(11) 0.0441(17) Uani 1 1 d . . .
N14 N 0.1037(3) 0.6185(6) 0.07045(14) 0.0382(18) Uani 1 1 d . B .
C14 C 0.0051(3) 0.6164(7) 0.08676(18) 0.040(2) Uani 1 1 d . . .
C24 C 0.0138(3) 0.6036(7) 0.05941(18) 0.041(2) Uani 1 1 d . B .
C34 C -0.0284(4) 0.5778(7) 0.03839(19) 0.044(2) Uani 1 1 d U . .
H34 H -0.0219 0.5671 0.0200 0.052 Uiso 1 1 calc R B .
C44 C -0.0767(3) 0.5684(8) 0.0440(2) 0.051(3) Uani 1 1 d U B .
H44 H -0.1061 0.5504 0.0297 0.061 Uiso 1 1 calc R . .
C54 C -0.0864(4) 0.5846(8) 0.0713(2) 0.048(3) Uani 1 1 d . . .
C64 C -0.1359(4) 0.5825(9) 0.0777(2) 0.062(3) Uani 1 1 d . B .
H64 H -0.1664 0.5677 0.0637 0.074 Uiso 1 1 calc R . .
C74 C -0.1438(4) 0.6012(7) 0.1045(2) 0.054(3) Uani 1 1 d . . .
H74 H -0.1800 0.5988 0.1082 0.065 Uiso 1 1 calc R B .
C84 C -0.1026(4) 0.6229(9) 0.1259(2) 0.064(3) Uani 1 1 d . B .
H84 H -0.1094 0.6340 0.1443 0.077 Uiso 1 1 calc R . .
C94 C -0.0546(4) 0.6277(8) 0.1203(2) 0.056(3) Uani 1 1 d . . .
H94 H -0.0247 0.6438 0.1346 0.068 Uiso 1 1 calc R B .
C104 C -0.0456(4) 0.6093(7) 0.09285(19) 0.042(2) Uani 1 1 d . B .
C114 C 0.0632(3) 0.6165(7) 0.05118(18) 0.037(2) Uani 1 1 d . . .
C124 C 0.0664(4) 0.6293(8) 0.02103(16) 0.044(2) Uani 1 1 d . B .
H12J H 0.1048 0.6363 0.0190 0.066 Uiso 1 1 calc R . .
H12K H 0.0459 0.6850 0.0139 0.066 Uiso 1 1 calc R . .
H12L H 0.0506 0.5751 0.0104 0.066 Uiso 1 1 calc R . .
O16 O 0.3447(2) 0.6682(6) 0.23011(13) 0.062(2) Uani 1 1 d . B .
O26 O 0.1994(2) 0.6412(5) 0.19500(11) 0.0432(17) Uani 1 1 d . . .
N16 N 0.2451(3) 0.6392(6) 0.21364(14) 0.042(2) Uani 1 1 d . B .
C16 C 0.3354(4) 0.6590(8) 0.25512(19) 0.049(3) Uani 1 1 d . . .
C26 C 0.2878(4) 0.6453(7) 0.26135(17) 0.043(2) Uani 1 1 d . B .
C36 C 0.2830(4) 0.6343(10) 0.2900(2) 0.070(4) Uani 1 1 d . . .
H36 H 0.2482 0.6172 0.2939 0.084 Uiso 1 1 calc R B .
C46 C 0.3226(5) 0.6458(12) 0.3110(2) 0.092(5) Uani 1 1 d . B .
H46 H 0.3167 0.6390 0.3297 0.111 Uiso 1 1 calc R . .
C56 C 0.3713(5) 0.6673(9) 0.3056(2) 0.068(4) Uani 1 1 d . . .
C66 C 0.4129(5) 0.6917(12) 0.3266(3) 0.093(5) Uani 1 1 d . B .
H66 H 0.4082 0.6904 0.3456 0.112 Uiso 1 1 calc R . .
C76 C 0.4582(6) 0.7162(13) 0.3203(3) 0.110(6) Uani 1 1 d . . .
H76 H 0.4883 0.7274 0.3349 0.132 Uiso 1 1 calc R B .
C86 C 0.4659(5) 0.7274(12) 0.2922(2) 0.097(5) Uani 1 1 d . B .
H86 H 0.4992 0.7524 0.2884 0.116 Uiso 1 1 calc R . .
C96 C 0.4259(5) 0.7026(11) 0.2711(2) 0.085(5) Uani 1 1 d . . .
H96 H 0.4316 0.7037 0.2523 0.103 Uiso 1 1 calc R B .
C106 C 0.3782(4) 0.6765(8) 0.27712(19) 0.051(3) Uani 1 1 d . B .
C116 C 0.2413(4) 0.6413(7) 0.24009(19) 0.045(2) Uani 1 1 d . . .
C126 C 0.1905(4) 0.6447(8) 0.24864(19) 0.053(3) Uani 1 1 d . B .
H12M H 0.1612 0.6412 0.2322 0.080 Uiso 1 1 calc R . .
H12N H 0.1873 0.7028 0.2586 0.080 Uiso 1 1 calc R . .
H12O H 0.1873 0.5922 0.2611 0.080 Uiso 1 1 calc R . .
O18 O 0.3428(2) 0.6407(5) 0.04128(12) 0.0457(17) Uani 1 1 d . B .
O28 O 0.3802(2) 0.6335(5) 0.12418(11) 0.0455(17) Uani 1 1 d . . .
N18 N 0.3808(3) 0.6196(6) 0.09609(13) 0.0369(18) Uani 1 1 d . B .
C18 C 0.3896(4) 0.6226(7) 0.03786(18) 0.039(2) Uani 1 1 d . . .
C28 C 0.4310(3) 0.6099(7) 0.05995(19) 0.040(2) Uani 1 1 d . B .
C38 C 0.4787(4) 0.5897(7) 0.0531(2) 0.048(3) Uani 1 1 d . . .
H38 H 0.5082 0.5750 0.0677 0.057 Uiso 1 1 calc R B .
C48 C 0.4884(4) 0.5884(7) 0.0265(2) 0.049(3) Uani 1 1 d . B .
H48 H 0.5238 0.5723 0.0233 0.058 Uiso 1 1 calc R . .
C58 C 0.4484(4) 0.6098(7) 0.0039(2) 0.047(3) Uani 1 1 d . . .
C68 C 0.4566(4) 0.6121(7) -0.0240(2) 0.049(3) Uani 1 1 d . B .
H68 H 0.4920 0.5979 -0.0276 0.059 Uiso 1 1 calc R . .
C78 C 0.4175(4) 0.6331(8) -0.0457(2) 0.053(3) Uani 1 1 d . . .
H78 H 0.4247 0.6364 -0.0642 0.063 Uiso 1 1 calc R B .
C88 C 0.3690(4) 0.6488(8) -0.04006(19) 0.049(3) Uani 1 1 d . B .
H88 H 0.3399 0.6632 -0.0550 0.059 Uiso 1 1 calc R . .
C98 C 0.3584(4) 0.6451(7) -0.01331(18) 0.041(2) Uani 1 1 d . . .
H98 H 0.3222 0.6558 -0.0103 0.050 Uiso 1 1 calc R B .
C108 C 0.3987(3) 0.6264(7) 0.00909(18) 0.040(2) Uani 1 1 d . B .
C118 C 0.4256(3) 0.6147(7) 0.08905(17) 0.038(2) Uani 1 1 d . . .
C128 C 0.4716(4) 0.6175(9) 0.1112(2) 0.058(3) Uani 1 1 d . B .
H12P H 0.4591 0.6217 0.1292 0.087 Uiso 1 1 calc R . .
H12R H 0.4942 0.6717 0.1088 0.087 Uiso 1 1 calc R . .
H12S H 0.4934 0.5610 0.1108 0.087 Uiso 1 1 calc R . .
O3K O 0.1917(3) 0.7738(5) 0.14757(13) 0.0477(17) Uani 1 1 d U . .
O4K O 0.1247(3) 0.7723(5) 0.11186(13) 0.0506(18) Uani 1 1 d U B .
C3K C 0.1584(5) 0.8110(9) 0.1294(2) 0.059(3) Uani 1 1 d U B .
C4K C 0.1593(5) 0.9178(8) 0.1267(3) 0.072(3) Uani 1 1 d U . .
H4A H 0.1299 0.9376 0.1117 0.108 Uiso 1 1 calc R B .
H4B H 0.1946 0.9374 0.1224 0.108 Uiso 1 1 calc R . .
H4C H 0.1540 0.9460 0.1444 0.108 Uiso 1 1 calc R . .
O5K O 0.3102(3) 0.7755(5) 0.14088(14) 0.0524(19) Uani 1 1 d U . .
O6K O 0.2995(3) 0.7863(5) 0.18589(13) 0.0523(18) Uani 1 1 d U B .
C5K C 0.3036(4) 0.8211(9) 0.1623(2) 0.058(3) Uani 1 1 d U B .
C6K C 0.3046(7) 0.9240(10) 0.1613(3) 0.102(5) Uani 1 1 d . . .
HA6 H 0.3066 0.9443 0.1423 0.153 Uiso 1 1 calc R B .
HB6 H 0.3367 0.9469 0.1743 0.153 Uiso 1 1 calc R . .
HC6 H 0.2713 0.9487 0.1667 0.153 Uiso 1 1 calc R . .
O7K O 0.3050(3) 0.7693(5) 0.07758(13) 0.0503(18) Uani 1 1 d U B .
O8K O 0.2269(3) 0.7687(5) 0.08764(13) 0.0464(17) Uani 1 1 d . . .
C7K C 0.2670(4) 0.8076(8) 0.0817(2) 0.053(3) Uani 1 1 d U B .
C8K C 0.2640(5) 0.9127(8) 0.0805(3) 0.088(4) Uani 1 1 d . . .
H8A H 0.2289 0.9333 0.0849 0.131 Uiso 1 1 calc R B .
H8B H 0.2673 0.9338 0.0617 0.131 Uiso 1 1 calc R . .
H8C H 0.2939 0.9389 0.0942 0.131 Uiso 1 1 calc R . .

loop_
_atom_site_aniso_label
_atom_site_aniso_U_11
_atom_site_aniso_U_22
_atom_site_aniso_U_33
_atom_site_aniso_U_23
_atom_site_aniso_U_13
_atom_site_aniso_U_12
Mn1 0.0352(7) 0.0588(10) 0.0294(7) -0.0017(7) 0.0117(6) -0.0150(7)
Mn2 0.0407(8) 0.0700(11) 0.0275(7) -0.0002(7) 0.0124(6) -0.0075(8)
Mn3 0.0333(7) 0.0620(10) 0.0302(7) -0.0025(7) 0.0136(6) -0.0128(7)
Mn4 0.0318(7) 0.0645(11) 0.0267(7) -0.0067(7) 0.0076(5) -0.0124(7)
Mn5 0.0334(7) 0.0610(10) 0.0243(7) -0.0078(7) 0.0082(5) -0.0143(7)
Mn6 0.0332(7) 0.0837(13) 0.0267(7) -0.0094(8) 0.0065(6) -0.0142(8)
Mn7 0.0316(7) 0.0670(11) 0.0273(7) -0.0071(7) 0.0094(5) -0.0190(8)
Mn8 0.0297(7) 0.0636(10) 0.0289(7) -0.0014(7) 0.0092(5) -0.0170(7)
Mn9 0.0311(7) 0.0545(10) 0.0271(7) -0.0008(7) 0.0078(5) -0.0156(7)
O1 0.038(3) 0.057(4) 0.033(3) 0.000(3) 0.014(3) -0.014(3)
O2 0.025(3) 0.044(4) 0.022(3) -0.009(3) 0.006(2) -0.008(3)
O3 0.021(3) 0.061(4) 0.024(3) -0.006(3) 0.010(2) -0.010(3)
O4 0.027(3) 0.046(4) 0.027(3) 0.002(3) 0.011(2) -0.012(3)
O5 0.033(3) 0.071(5) 0.034(3) -0.015(3) 0.012(3) -0.014(3)
C5 0.034(5) 0.135(12) 0.047(6) -0.039(7) 0.014(5) -0.003(7)
O6 0.025(3) 0.107(6) 0.038(4) -0.015(4) 0.007(3) -0.025(4)
C6 0.044(6) 0.147(13) 0.041(6) -0.015(7) 0.013(5) -0.044(7)
O7 0.036(3) 0.066(5) 0.026(3) -0.001(3) 0.010(2) -0.014(3)
C7 0.031(5) 0.173(15) 0.032(5) 0.027(7) 0.011(4) 0.004(7)
O11 0.030(3) 0.054(4) 0.033(3) -0.009(3) 0.011(3) -0.019(3)
O21 0.031(3) 0.065(5) 0.030(3) -0.002(3) 0.010(3) -0.016(3)
N11 0.030(4) 0.057(5) 0.032(4) -0.006(4) 0.012(3) -0.011(4)
C11 0.026(4) 0.039(6) 0.038(5) -0.003(4) 0.009(4) -0.010(4)
C21 0.039(5) 0.048(6) 0.043(5) 0.000(5) 0.011(4) -0.012(5)
C31 0.042(6) 0.057(7) 0.042(5) -0.003(5) 0.010(4) -0.021(5)
C41 0.036(5) 0.071(8) 0.043(6) -0.004(5) 0.003(4) -0.015(5)
C51 0.040(5) 0.040(6) 0.044(5) 0.003(5) 0.011(4) -0.008(5)
C61 0.031(5) 0.059(7) 0.060(7) 0.002(5) 0.008(5) -0.016(5)
C71 0.033(5) 0.048(7) 0.078(8) 0.005(6) 0.022(5) -0.013(5)
C81 0.032(5) 0.073(8) 0.067(7) 0.002(6) 0.012(5) -0.013(5)
C91 0.046(6) 0.053(7) 0.041(5) 0.000(5) 0.010(4) -0.021(5)
C101 0.033(5) 0.035(6) 0.050(6) 0.002(4) 0.013(4) -0.012(4)
C111 0.044(5) 0.041(6) 0.025(4) -0.005(4) 0.010(4) -0.011(4)
C121 0.039(5) 0.063(7) 0.031(5) -0.003(5) 0.007(4) -0.018(5)
O12 0.046(4) 0.074(5) 0.023(3) 0.011(3) 0.008(3) 0.001(4)
O22 0.045(4) 0.083(6) 0.026(3) 0.004(3) 0.011(3) -0.011(4)
N12 0.039(4) 0.062(6) 0.028(4) 0.005(4) 0.011(3) -0.010(4)
C12 0.057(6) 0.054(7) 0.028(5) 0.006(5) 0.008(4) 0.014(5)
C22 0.049(6) 0.060(7) 0.039(5) 0.001(5) 0.016(4) 0.009(5)
C32 0.071(7) 0.066(8) 0.045(6) 0.007(6) 0.017(5) 0.002(7)
C42 0.078(8) 0.095(10) 0.045(6) 0.025(7) 0.029(5) 0.015(8)
C52 0.065(7) 0.072(9) 0.045(6) 0.013(6) 0.014(5) 0.023(6)
C62 0.089(10) 0.113(12) 0.044(7) 0.027(7) 0.017(6) 0.004(9)
C72 0.073(9) 0.146(15) 0.058(8) 0.043(9) 0.014(7) 0.025(10)
C82 0.062(8) 0.197(19) 0.053(8) 0.020(10) 0.006(6) 0.027(10)
C92 0.056(7) 0.125(12) 0.043(6) 0.015(7) 0.021(5) 0.023(8)
C102 0.055(6) 0.077(8) 0.035(5) 0.006(5) 0.012(5) 0.019(6)
C112 0.042(5) 0.063(7) 0.037(5) 0.001(5) 0.018(4) -0.002(5)
C122 0.043(6) 0.089(9) 0.051(6) -0.014(6) 0.022(5) -0.015(6)
O13 0.040(4) 0.054(4) 0.034(3) 0.003(3) 0.015(3) 0.002(3)
O23 0.036(3) 0.081(5) 0.030(3) -0.004(3) 0.011(3) -0.004(4)
N13 0.038(4) 0.044(5) 0.027(4) -0.002(3) 0.017(3) -0.010(4)
C13 0.038(5) 0.044(6) 0.036(5) -0.012(4) 0.017(4) -0.015(5)
C23 0.045(5) 0.066(7) 0.036(5) -0.018(5) 0.017(4) -0.022(5)
C33 0.041(5) 0.050(7) 0.049(6) 0.011(5) 0.008(4) -0.001(5)
C43 0.036(5) 0.069(8) 0.056(7) 0.005(6) 0.020(5) 0.000(5)
C53 0.053(6) 0.034(6) 0.052(6) -0.011(5) 0.025(5) -0.010(5)
C63 0.062(7) 0.065(8) 0.057(6) -0.020(6) 0.032(5) 0.001(6)
C73 0.076(8) 0.074(9) 0.038(6) -0.023(6) 0.018(5) -0.014(7)
C83 0.052(6) 0.071(8) 0.039(6) -0.008(5) 0.012(5) -0.014(6)
C93 0.046(6) 0.065(7) 0.043(6) -0.015(5) 0.015(5) -0.014(6)
C103 0.043(5) 0.030(5) 0.040(5) 0.001(4) 0.019(4) -0.005(4)
C113 0.038(5) 0.038(6) 0.034(5) 0.002(4) 0.012(4) -0.005(4)
C123 0.034(5) 0.079(9) 0.061(7) 0.004(6) 0.015(5) 0.004(6)
O1K 0.057(5) 0.059(5) 0.072(5) 0.010(4) 0.025(4) -0.025(4)
C1K 0.104(10) 0.046(9) 0.103(15) 0.034(10) 0.038(12) 0.003(10)
C2K 0.23(3) 0.064(13) 0.085(13) -0.001(10) 0.030(16) -0.030(16)
O2K 0.094(8) 0.103(10) 0.102(9) 0.019(7) 0.054(7) 0.001(7)
O1W 0.131(9) 0.091(8) 0.104(7) 0.047(6) 0.061(7) 0.027(7)
O1M 0.131(9) 0.091(8) 0.104(7) 0.047(6) 0.061(7) 0.027(7)
C1M 0.11(2) 0.071(18) 0.10(2) 0.058(16) 0.080(18) 0.059(17)
O2M 0.071(5) 0.053(4) 0.048(4) -0.014(3) 0.017(4) -0.011(4)
C2M 0.082(9) 0.078(10) 0.080(8) -0.027(7) -0.016(7) 0.001(8)
O14 0.024(3) 0.079(5) 0.035(3) -0.012(3) 0.010(3) -0.008(3)
O24 0.031(3) 0.076(5) 0.027(3) 0.013(3) 0.009(2) -0.014(3)
N14 0.034(4) 0.051(5) 0.031(4) -0.008(4) 0.011(3) -0.019(4)
C14 0.026(4) 0.053(7) 0.041(5) 0.008(5) 0.007(4) -0.001(5)
C24 0.031(5) 0.057(7) 0.033(5) -0.003(4) 0.003(4) -0.017(5)
C34 0.034(5) 0.055(7) 0.041(5) -0.004(5) 0.006(4) -0.005(5)
C44 0.021(4) 0.065(7) 0.066(7) -0.013(6) 0.007(4) -0.016(5)
C54 0.034(5) 0.061(7) 0.053(6) 0.004(5) 0.015(4) -0.007(5)
C64 0.031(5) 0.089(9) 0.070(8) 0.002(7) 0.020(5) -0.004(6)
C74 0.032(5) 0.050(7) 0.082(8) 0.012(6) 0.014(5) 0.005(5)
C84 0.044(6) 0.082(9) 0.073(8) 0.001(7) 0.028(6) -0.023(6)
C94 0.039(5) 0.082(9) 0.051(6) 0.000(6) 0.017(5) -0.022(6)
C104 0.032(5) 0.047(6) 0.046(5) -0.006(5) 0.009(4) -0.012(5)
C114 0.027(4) 0.049(6) 0.037(5) -0.007(4) 0.010(4) -0.009(4)
C124 0.039(5) 0.065(7) 0.027(4) -0.006(5) 0.002(4) -0.016(5)
O16 0.033(4) 0.120(7) 0.031(4) -0.010(4) 0.000(3) -0.016(4)
O26 0.030(3) 0.072(5) 0.029(3) -0.010(3) 0.010(3) -0.006(3)
N16 0.029(4) 0.069(6) 0.029(4) -0.012(4) 0.008(3) -0.011(4)
C16 0.050(6) 0.066(8) 0.030(5) -0.009(5) 0.007(4) 0.011(5)
C26 0.050(6) 0.055(7) 0.022(4) -0.002(4) 0.007(4) 0.010(5)
C36 0.050(6) 0.128(12) 0.035(6) -0.001(7) 0.015(5) 0.024(7)
C46 0.057(7) 0.185(17) 0.034(6) -0.033(8) 0.006(5) -0.003(9)
C56 0.064(7) 0.101(10) 0.035(6) -0.011(6) 0.003(5) 0.032(7)
C66 0.064(9) 0.152(15) 0.054(8) -0.028(9) -0.014(7) 0.037(10)
C76 0.053(8) 0.21(2) 0.053(8) -0.031(10) -0.018(6) 0.036(10)
C86 0.044(7) 0.191(18) 0.051(7) -0.010(9) -0.004(6) 0.004(9)
C96 0.044(7) 0.161(15) 0.048(7) -0.014(8) 0.001(5) 0.002(8)
C106 0.050(6) 0.066(8) 0.034(5) -0.010(5) 0.001(4) 0.006(6)
C116 0.039(5) 0.056(7) 0.039(5) -0.009(5) 0.006(4) -0.015(5)
C126 0.051(6) 0.078(8) 0.033(5) -0.007(5) 0.011(4) -0.008(6)
O18 0.028(3) 0.074(5) 0.038(3) 0.009(3) 0.014(3) -0.005(3)
O28 0.024(3) 0.086(5) 0.027(3) -0.008(3) 0.003(2) -0.011(3)
N18 0.029(4) 0.056(5) 0.027(4) -0.005(4) 0.008(3) -0.010(4)
C18 0.041(5) 0.045(6) 0.036(5) -0.001(5) 0.019(4) -0.009(5)
C28 0.030(5) 0.047(6) 0.045(5) 0.007(5) 0.012(4) -0.012(4)
C38 0.034(5) 0.062(7) 0.048(6) 0.003(5) 0.011(4) -0.005(5)
C48 0.045(6) 0.054(7) 0.052(6) 0.000(5) 0.021(5) -0.004(5)
C58 0.037(5) 0.058(7) 0.052(6) -0.007(5) 0.021(5) -0.014(5)
C68 0.051(6) 0.056(7) 0.045(6) -0.004(5) 0.025(5) -0.007(5)
C78 0.050(6) 0.066(8) 0.046(6) -0.004(6) 0.020(5) -0.023(6)
C88 0.047(6) 0.066(8) 0.035(5) 0.002(5) 0.008(4) -0.001(5)
C98 0.033(5) 0.056(7) 0.035(5) 0.004(5) 0.009(4) -0.002(5)
C108 0.034(5) 0.050(6) 0.038(5) -0.001(5) 0.012(4) -0.010(5)
C118 0.031(5) 0.052(6) 0.031(5) 0.005(4) 0.005(4) -0.014(5)
C128 0.034(5) 0.098(10) 0.045(6) 0.002(6) 0.009(4) -0.003(6)
O3K 0.045(4) 0.058(5) 0.042(4) -0.017(3) 0.012(3) -0.012(3)
O4K 0.047(4) 0.065(5) 0.041(4) -0.002(3) 0.008(3) -0.015(4)
C3K 0.070(8) 0.067(7) 0.043(6) -0.006(5) 0.017(5) -0.016(6)
C4K 0.069(8) 0.052(6) 0.090(9) -0.011(7) 0.000(7) -0.011(7)
O5K 0.047(4) 0.064(5) 0.050(4) -0.005(4) 0.018(3) -0.027(4)
O6K 0.053(4) 0.065(5) 0.039(4) -0.021(3) 0.009(3) -0.014(4)
C5K 0.052(6) 0.065(8) 0.061(6) -0.020(5) 0.020(5) -0.022(6)
C6K 0.140(14) 0.082(11) 0.094(11) -0.015(9) 0.046(10) -0.046(10)
O7K 0.026(3) 0.073(5) 0.053(4) 0.007(4) 0.011(3) -0.020(3)
O8K 0.042(4) 0.051(4) 0.047(4) -0.001(3) 0.010(3) -0.017(3)
C7K 0.036(5) 0.072(8) 0.053(6) 0.008(6) 0.012(5) -0.023(5)
C8K 0.062(8) 0.054(8) 0.148(13) -0.004(9) 0.022(8) -0.017(7)

loop_
_atom_type_symbol
_atom_type_description
_atom_type_scat_dispersion_real
_atom_type_scat_dispersion_imag
_atom_type_scat_source
C C 0.0033 0.0016 'International Tables Vol C Tables 4.2.6.8 and 6.1.1.4'
H H 0.0000 0.0000 'International Tables Vol C Tables 4.2.6.8 and 6.1.1.4'
N N 0.0061 0.0033 'International Tables Vol C Tables 4.2.6.8 and 6.1.1.4'
O O 0.0106 0.0060 'International Tables Vol C Tables 4.2.6.8 and 6.1.1.4'
Mn Mn 0.3368 0.7283 'International Tables Vol C Tables 4.2.6.8 and 6.1.1.4'

loop_
_geom_angle_atom_site_label_1
_geom_angle_atom_site_label_2
_geom_angle_atom_site_label_3
_geom_angle
O11 Mn1 O1 169.0(3)
O11 Mn1 O22 91.9(3)
O1 Mn1 O22 89.5(3)
O11 Mn1 N11 86.0(3)
O1 Mn1 N11 90.1(3)
O22 Mn1 N11 166.8(3)
O11 Mn1 O1K 94.6(3)
O1 Mn1 O1K 95.9(3)
O22 Mn1 O1K 99.5(3)
N11 Mn1 O1K 93.6(3)
O11 Mn1 O2 79.7(2)
O1 Mn1 O2 89.7(3)
O22 Mn1 O2 83.6(3)
N11 Mn1 O2 83.2(3)
O1K Mn1 O2 173.6(3)
O11 Mn1 Mn3 140.13(19)
O1 Mn1 Mn3 32.92(18)
O22 Mn1 Mn3 118.90(19)
N11 Mn1 Mn3 58.1(2)
O1K Mn1 Mn3 103.7(2)
O2 Mn1 Mn3 79.38(12)
O11 Mn1 Mn2 147.6(2)
O1 Mn1 Mn2 32.55(18)
O22 Mn1 Mn2 57.00(19)
N11 Mn1 Mn2 122.0(2)
O1K Mn1 Mn2 99.1(2)
O2 Mn1 Mn2 87.25(13)
Mn3 Mn1 Mn2 63.89(4)
O23 Mn2 O1 86.9(3)
O23 Mn2 N12 172.2(4)
O1 Mn2 N12 94.0(3)
O23 Mn2 O12 94.0(3)
O1 Mn2 O12 173.8(3)
N12 Mn2 O12 84.3(3)
O23 Mn2 O1W 96.2(3)
O1 Mn2 O1W 89.7(4)
N12 Mn2 O1W 91.5(4)
O12 Mn2 O1W 96.3(4)
O23 Mn2 O3 84.2(3)
O1 Mn2 O3 91.6(2)
N12 Mn2 O3 88.1(3)
O12 Mn2 O3 82.4(3)
O1W Mn2 O3 178.7(3)
O23 Mn2 Mn1 115.57(19)
O1 Mn2 Mn1 30.70(18)
N12 Mn2 Mn1 64.1(2)
O12 Mn2 Mn1 145.9(2)
O1W Mn2 Mn1 96.9(3)
O3 Mn2 Mn1 84.05(13)
O13 Mn3 O1 173.9(3)
O13 Mn3 O21 87.9(3)
O1 Mn3 O21 95.3(3)
O13 Mn3 N13 91.4(3)
O1 Mn3 N13 84.7(3)
O21 Mn3 N13 172.1(3)
O13 Mn3 O2M 92.4(3)
O1 Mn3 O2M 92.6(3)
O21 Mn3 O2M 93.1(3)
N13 Mn3 O2M 94.7(3)
O13 Mn3 O4 81.1(2)
O1 Mn3 O4 94.0(2)
O21 Mn3 O4 83.8(3)
N13 Mn3 O4 88.3(3)
O2M Mn3 O4 172.9(2)
O13 Mn3 Mn1 151.7(2)
O1 Mn3 Mn1 31.20(19)
O21 Mn3 Mn1 64.14(17)
N13 Mn3 Mn1 115.7(2)
O2M Mn3 Mn1 93.08(18)
O4 Mn3 Mn1 91.36(13)
O13 Mn3 Mn9 87.7(2)
O1 Mn3 Mn9 90.4(2)
O21 Mn3 Mn9 49.9(2)
N13 Mn3 Mn9 122.3(2)
O2M Mn3 Mn9 143.0(2)
O4 Mn3 Mn9 34.61(13)
Mn1 Mn3 Mn9 71.54(5)
O14 Mn4 O2 171.6(3)
O14 Mn4 O5 95.6(3)
O2 Mn4 O5 81.9(2)
O14 Mn4 N14 90.3(3)
O2 Mn4 N14 91.7(3)
O5 Mn4 N14 173.0(3)
O14 Mn4 O4K 93.0(3)
O2 Mn4 O4K 95.0(3)
O5 Mn4 O4K 90.2(3)
N14 Mn4 O4K 93.2(3)
O14 Mn4 O11 92.3(3)
O2 Mn4 O11 79.6(2)
O5 Mn4 O11 85.0(3)
N14 Mn4 O11 91.1(3)
O4K Mn4 O11 173.2(2)
O14 Mn4 Mn5 135.1(2)
O2 Mn4 Mn5 44.11(16)
O5 Mn4 Mn5 40.06(17)
N14 Mn4 Mn5 134.5(2)
O4K Mn4 Mn5 82.62(18)
O11 Mn4 Mn5 90.60(14)
O14 Mn4 Mn9 149.1(2)
O2 Mn4 Mn9 35.47(17)
O5 Mn4 Mn9 114.90(18)
N14 Mn4 Mn9 59.6(2)
O4K Mn4 Mn9 82.42(18)
O11 Mn4 Mn9 95.22(14)
Mn5 Mn4 Mn9 74.90(5)
O3 Mn5 O5 164.8(3)
O3 Mn5 O26 92.4(2)
O5 Mn5 O26 89.3(2)
O3 Mn5 O2 94.7(2)
O5 Mn5 O2 80.9(2)
O26 Mn5 O2 166.5(3)
O3 Mn5 O3K 105.7(3)
O5 Mn5 O3K 89.1(3)
O26 Mn5 O3K 95.5(3)
O2 Mn5 O3K 93.5(2)
O3 Mn5 Mn4 134.64(18)
O5 Mn5 Mn4 43.19(18)
O26 Mn5 Mn4 132.17(18)
O2 Mn5 Mn4 39.94(16)
O3K Mn5 Mn4 81.36(18)
O3 Mn5 Mn6 36.15(17)
O5 Mn5 Mn6 148.28(19)
O26 Mn5 Mn6 58.99(17)
O2 Mn5 Mn6 130.21(16)
O3K Mn5 Mn6 94.13(18)
Mn4 Mn5 Mn6 168.10(6)
O16 Mn6 O6 99.9(3)
O16 Mn6 N16 85.8(3)
O6 Mn6 N16 171.4(4)
O16 Mn6 O3 172.5(4)
O6 Mn6 O3 77.5(2)
N16 Mn6 O3 96.0(3)
O16 Mn6 O6K 90.8(3)
O6 Mn6 O6K 89.9(3)
N16 Mn6 O6K 96.4(3)
O3 Mn6 O6K 96.1(3)
O16 Mn6 Mn7 139.5(2)
O6 Mn6 Mn7 40.64(19)
N16 Mn6 Mn7 134.5(2)
O3 Mn6 Mn7 39.88(15)
O6K Mn6 Mn7 82.08(18)
O16 Mn6 Mn5 151.0(2)
O6 Mn6 Mn5 108.66(19)
N16 Mn6 Mn5 66.4(2)
O3 Mn6 Mn5 33.32(16)
O6K Mn6 Mn5 84.64(18)
Mn7 Mn6 Mn5 68.26(5)
O28 Mn7 O3 163.9(3)
O28 Mn7 O4 89.0(2)
O3 Mn7 O4 99.3(2)
O28 Mn7 O6 91.8(2)
O3 Mn7 O6 76.5(2)
O4 Mn7 O6 164.5(3)
O28 Mn7 O5K 95.2(3)
O3 Mn7 O5K 95.6(3)
O4 Mn7 O5K 106.3(3)
O6 Mn7 O5K 89.0(3)
O28 Mn7 Mn6 129.91(18)
O3 Mn7 Mn6 40.93(16)
O4 Mn7 Mn6 140.18(16)
O6 Mn7 Mn6 38.51(18)
O5K Mn7 Mn6 81.23(18)
O28 Mn7 Mn8 59.52(18)
O3 Mn7 Mn8 131.14(17)
O4 Mn7 Mn8 32.32(16)
O6 Mn7 Mn8 151.30(18)
O5K Mn7 Mn8 94.68(18)
Mn6 Mn7 Mn8 169.82(6)
O7 Mn8 O18 92.5(3)
O7 Mn8 N18 171.8(3)
O18 Mn8 N18 94.1(3)
O7 Mn8 O4 85.6(2)
O18 Mn8 O4 172.5(3)
N18 Mn8 O4 87.3(3)
O7 Mn8 O7K 90.7(3)
O18 Mn8 O7K 92.8(3)
N18 Mn8 O7K 93.8(3)
O4 Mn8 O7K 94.5(3)
O7 Mn8 O13 85.6(3)
O18 Mn8 O13 94.6(3)
N18 Mn8 O13 89.0(3)
O4 Mn8 O13 78.1(2)
O7K Mn8 O13 171.9(2)
O7 Mn8 Mn9 45.07(17)
O18 Mn8 Mn9 136.9(2)
N18 Mn8 Mn9 128.9(2)
O4 Mn8 Mn9 42.82(17)
O7K Mn8 Mn9 82.45(17)
O13 Mn8 Mn9 89.89(15)
O7 Mn8 Mn7 114.18(18)
O18 Mn8 Mn7 152.6(2)
N18 Mn8 Mn7 60.0(2)
O4 Mn8 Mn7 31.58(16)
O7K Mn8 Mn7 81.24(18)
O13 Mn8 Mn7 93.68(14)
Mn9 Mn8 Mn7 69.14(4)
O24 Mn9 O4 166.2(3)
O24 Mn9 O2 96.5(2)
O4 Mn9 O2 92.1(2)
O24 Mn9 O7 85.1(2)
O4 Mn9 O7 83.9(2)
O2 Mn9 O7 166.1(3)
O24 Mn9 O8K 94.5(3)
O4 Mn9 O8K 93.6(3)
O2 Mn9 O8K 104.8(2)
O7 Mn9 O8K 88.7(3)
O24 Mn9 O21 88.2(3)
O4 Mn9 O21 81.2(2)
O2 Mn9 O21 89.3(2)
O7 Mn9 O21 77.0(2)
O8K Mn9 O21 165.2(2)
O24 Mn9 Mn8 126.16(18)
O4 Mn9 Mn8 44.70(16)
O2 Mn9 Mn8 136.78(17)
O7 Mn9 Mn8 41.48(17)
O8K Mn9 Mn8 80.64(18)
O21 Mn9 Mn8 86.01(14)
O24 Mn9 Mn4 64.85(17)
O4 Mn9 Mn4 125.19(17)
O2 Mn9 Mn4 33.36(16)
O7 Mn9 Mn4 149.84(18)
O8K Mn9 Mn4 96.24(18)
O21 Mn9 Mn4 98.08(14)
Mn8 Mn9 Mn4 168.59(6)
O24 Mn9 Mn3 123.4(2)
O4 Mn9 Mn3 46.64(19)
O2 Mn9 Mn3 85.15(18)
O7 Mn9 Mn3 82.5(2)
O8K Mn9 Mn3 139.86(18)
O21 Mn9 Mn3 35.20(14)
Mn8 Mn9 Mn3 66.96(5)
Mn4 Mn9 Mn3 110.78(6)
Mn1 O1 Mn3 115.9(3)
Mn1 O1 Mn2 116.7(3)
Mn3 O1 Mn2 122.6(3)
Mn4 O2 Mn9 111.2(3)
Mn4 O2 Mn5 96.0(2)
Mn9 O2 Mn5 135.0(3)
Mn4 O2 Mn1 99.5(2)
Mn9 O2 Mn1 111.8(2)
Mn5 O2 Mn1 97.5(2)
Mn5 O3 Mn7 130.9(3)
Mn5 O3 Mn6 110.5(3)
Mn7 O3 Mn6 99.2(2)
Mn5 O3 Mn2 110.5(3)
Mn7 O3 Mn2 100.5(2)
Mn6 O3 Mn2 101.1(2)
Mn9 O4 Mn7 131.2(3)
Mn9 O4 Mn8 92.5(2)
Mn7 O4 Mn8 116.1(3)
Mn9 O4 Mn3 98.8(2)
Mn7 O4 Mn3 112.5(3)
Mn8 O4 Mn3 100.4(2)
C5 O5 Mn5 127.7(6)
C5 O5 Mn4 130.2(6)
Mn5 O5 Mn4 96.8(3)
O5 C5 H5A 109.5
O5 C5 H5B 109.5
H5A C5 H5B 109.5
O5 C5 H5C 109.5
H5A C5 H5C 109.5
H5B C5 H5C 109.5
C6 O6 Mn6 122.0(6)
C6 O6 Mn7 125.9(6)
Mn6 O6 Mn7 100.9(3)
O6 C6 H6A 109.5
O6 C6 H6B 109.5
H6A C6 H6B 109.5
O6 C6 H6C 109.5
H6A C6 H6C 109.5
H6B C6 H6C 109.5
C7 O7 Mn8 127.2(6)
C7 O7 Mn9 130.1(6)
Mn8 O7 Mn9 93.4(2)
O7 C7 H7A 109.5
O7 C7 H7B 109.5
H7A C7 H7B 109.5
O7 C7 H7C 109.5
H7A C7 H7C 109.5
H7B C7 H7C 109.5
C11 O11 Mn1 119.0(6)
C11 O11 Mn4 118.7(5)
Mn1 O11 Mn4 101.0(2)
N11 O21 Mn3 111.6(5)
N11 O21 Mn9 107.4(5)
Mn3 O21 Mn9 94.9(2)
C111 N11 O21 112.1(7)
C111 N11 Mn1 131.0(6)
O21 N11 Mn1 115.5(5)
O11 C11 C101 112.9(8)
O11 C11 C21 126.5(7)
C101 C11 C21 120.5(8)
C111 C21 C11 122.4(8)
C111 C21 C31 115.6(8)
C11 C21 C31 121.9(8)
C41 C31 C21 118.6(9)
C41 C31 H31 120.7
C21 C31 H31 120.7
C31 C41 C51 120.5(9)
C31 C41 H41 119.7
C51 C41 H41 119.7
C61 C51 C101 115.6(9)
C61 C51 C41 121.2(9)
C101 C51 C41 123.0(8)
C51 C61 C71 118.7(9)
C51 C61 H61 120.7
C71 C61 H61 120.7
C61 C71 C81 125.6(9)
C61 C71 H71 117.2
C81 C71 H71 117.2
C91 C81 C71 116.0(10)
C91 C81 H81 122.0
C71 C81 H81 122.0
C81 C91 C101 120.6(10)
C81 C91 H91 119.7
C101 C91 H91 119.7
C11 C101 C91 121.5(8)
C11 C101 C51 115.4(8)
C91 C101 C51 122.9(8)
N11 C111 C21 115.0(8)
N11 C111 C121 120.8(8)
C21 C111 C121 124.2(8)
C111 C121 H12A 109.5
C111 C121 H12B 109.5
H12A C121 H12B 109.5
C111 C121 H12C 109.5
H12A C121 H12C 109.5
H12B C121 H12C 109.5
C12 O12 Mn2 127.1(6)
N12 O22 Mn1 119.8(6)
C112 N12 O22 120.0(8)
C112 N12 Mn2 129.8(7)
O22 N12 Mn2 109.3(5)
O12 C12 C22 123.6(9)
O12 C12 C102 120.5(9)
C22 C12 C102 115.9(9)
C12 C22 C32 120.3(10)
C12 C22 C112 117.0(9)
C32 C22 C112 122.2(9)
C42 C32 C22 124.0(11)
C42 C32 H32 118.0
C22 C32 H32 118.0
C32 C42 C52 117.2(10)
C32 C42 H42 121.4
C52 C42 H42 121.4
C42 C52 C62 119.7(11)
C42 C52 C102 119.4(10)
C62 C52 C102 120.9(11)
C72 C62 C52 118.1(11)
C72 C62 H62 120.9
C52 C62 H62 120.9
C62 C72 C82 120.3(13)
C62 C72 H72 119.9
C82 C72 H72 119.9
C92 C82 C72 122.7(14)
C92 C82 H82 118.7
C72 C82 H82 118.7
C82 C92 C102 118.7(11)
C82 C92 H92 120.6
C102 C92 H92 120.6
C92 C102 C12 117.7(10)
C92 C102 C52 119.2(10)
C12 C102 C52 123.1(10)
N12 C112 C122 117.2(9)
N12 C112 C22 124.1(8)
C122 C112 C22 118.6(8)
C112 C122 H12D 109.5
C112 C122 H12E 109.5
H12D C122 H12E 109.5
C112 C122 H12F 109.5
H12D C122 H12F 109.5
H12E C122 H12F 109.5
C13 O13 Mn3 120.3(6)
C13 O13 Mn8 123.3(6)
Mn3 O13 Mn8 100.2(3)
N13 O23 Mn2 118.3(5)
C113 N13 O23 118.1(7)
C113 N13 Mn3 125.1(6)
O23 N13 Mn3 116.0(5)
O13 C13 C23 119.7(8)
O13 C13 C103 117.4(8)
C23 C13 C103 122.8(9)
C13 C23 C33 116.1(9)
C13 C23 C113 124.9(9)
C33 C23 C113 118.9(9)
C43 C33 C23 120.5(10)
C43 C33 H33 119.7
C23 C33 H33 119.7
C33 C43 C53 125.0(10)
C33 C43 H43 117.5
C53 C43 H43 117.5
C103 C53 C43 115.5(9)
C103 C53 C63 118.6(10)
C43 C53 C63 125.9(10)
C73 C63 C53 122.9(10)
C73 C63 H63 118.5
C53 C63 H63 118.5
C63 C73 C83 119.2(10)
C63 C73 H73 120.4
C83 C73 H73 120.4
C73 C83 C93 120.2(11)
C73 C83 H83 119.9
C93 C83 H83 119.9
C83 C93 C103 121.5(10)
C83 C93 H93 119.2
C103 C93 H93 119.2
C53 C103 C93 117.5(9)
C53 C103 C13 120.0(9)
C93 C103 C13 122.5(9)
N13 C113 C123 114.6(8)
N13 C113 C23 119.8(8)
C123 C113 C23 125.5(8)
C113 C123 H12G 109.5
C113 C123 H12H 109.5
H12G C123 H12H 109.5
C113 C123 H12I 109.5
H12G C123 H12I 109.5
H12H C123 H12I 109.5
C1K O1K CK1 31(3)
C1K O1K Mn1 133.6(10)
CK1 O1K Mn1 129(4)
O1K C1K O2K 124(2)
O1K C1K C2K 118.7(18)
O2K C1K C2K 117.5(16)
C1K C2K H2K1 109.5
C1K C2K H2K2 109.5
H2K1 C2K H2K2 109.5
C1K C2K H2K3 109.5
H2K1 C2K H2K3 109.5
H2K2 C2K H2K3 109.5
OK2 CK1 O1K 136(4)
OK2 CK1 CK2 112(3)
O1K CK1 CK2 111(3)
CK1 CK2 HK2A 109.5
CK1 CK2 HK2B 109.5
HK2A CK2 HK2B 109.5
CK1 CK2 HK2C 109.5
HK2A CK2 HK2C 109.5
HK2B CK2 HK2C 109.5
H1M1 C1M H1M2 109.5
H1M1 C1M H1M3 109.5
H1M2 C1M H1M3 109.5
C2M O2M Mn3 124.9(7)
C2M O2M H2M 117.5
Mn3 O2M H2M 117.5
O2M C2M H2G 109.5
O2M C2M H2H 109.5
H2G C2M H2H 109.5
O2M C2M H2I 109.5
H2G C2M H2I 109.5
H2H C2M H2I 109.5
C14 O14 Mn4 126.6(6)
N14 O24 Mn9 116.9(5)
C114 N14 O24 111.0(7)
C114 N14 Mn4 131.8(6)
O24 N14 Mn4 115.9(5)
O14 C14 C104 113.1(8)
O14 C14 C24 126.2(8)
C104 C14 C24 120.6(8)
C114 C24 C34 115.1(8)
C114 C24 C14 124.0(8)
C34 C24 C14 121.0(8)
C44 C34 C24 119.2(9)
C44 C34 H34 120.4
C24 C34 H34 120.4
C34 C44 C54 120.4(9)
C34 C44 H44 119.8
C54 C44 H44 119.8
C64 C54 C104 114.7(10)
C64 C54 C44 122.9(10)
C104 C54 C44 122.3(8)
C54 C64 C74 121.1(10)
C54 C64 H64 119.5
C74 C64 H64 119.5
C84 C74 C64 123.7(10)
C84 C74 H74 118.2
C64 C74 H74 118.2
C94 C84 C74 116.9(11)
C94 C84 H84 121.6
C74 C84 H84 121.6
C84 C94 C104 120.4(10)
C84 C94 H94 119.8
C104 C94 H94 119.8
C14 C104 C54 116.5(9)
C14 C104 C94 120.3(8)
C54 C104 C94 123.2(8)
N14 C114 C24 115.4(8)
N14 C114 C124 123.9(7)
C24 C114 C124 120.7(8)
C114 C124 H12J 109.5
C114 C124 H12K 109.5
H12J C124 H12K 109.5
C114 C124 H12L 109.5
H12J C124 H12L 109.5
H12K C124 H12L 109.5
C16 O16 Mn6 133.5(6)
N16 O26 Mn5 124.0(5)
C116 N16 O26 118.0(7)
C116 N16 Mn6 131.8(6)
O26 N16 Mn6 110.0(5)
O16 C16 C26 124.4(9)
O16 C16 C106 117.9(9)
C26 C16 C106 117.2(9)
C16 C26 C116 120.2(8)
C16 C26 C36 119.2(9)
C116 C26 C36 120.6(9)
C46 C36 C26 124.8(11)
C46 C36 H36 117.6
C26 C36 H36 117.6
C36 C46 C56 117.9(11)
C36 C46 H46 121.1
C56 C46 H46 121.1
C46 C56 C66 121.0(11)
C46 C56 C106 119.1(10)
C66 C56 C106 119.4(12)
C76 C66 C56 118.7(13)
C76 C66 H66 120.7
C56 C66 H66 120.7
C66 C76 C86 122.8(12)
C66 C76 H76 118.6
C86 C76 H76 118.6
C96 C86 C76 119.6(13)
C96 C86 H86 120.2
C76 C86 H86 120.2
C106 C96 C86 118.6(12)
C106 C96 H96 120.7
C86 C96 H96 120.7
C96 C106 C16 118.3(10)
C96 C106 C56 120.5(10)
C16 C106 C56 121.2(10)
N16 C116 C126 121.4(8)
N16 C116 C26 121.9(8)
C126 C116 C26 116.6(8)
C116 C126 H12M 109.5
C116 C126 H12N 109.5
H12M C126 H12N 109.5
C116 C126 H12O 109.5
H12M C126 H12O 109.5
H12N C126 H12O 109.5
C18 O18 Mn8 128.5(6)
N18 O28 Mn7 123.0(4)
C118 N18 O28 117.1(7)
C118 N18 Mn8 126.2(6)
O28 N18 Mn8 116.1(5)
O18 C18 C28 121.4(8)
O18 C18 C108 115.8(8)
C28 C18 C108 122.4(8)
C38 C28 C18 114.7(9)
C38 C28 C118 120.2(9)
C18 C28 C118 125.1(8)
C28 C38 C48 124.3(10)
C28 C38 H38 117.8
C48 C38 H38 117.8
C38 C48 C58 122.1(9)
C38 C48 H48 119.0
C58 C48 H48 119.0
C108 C58 C48 116.9(9)
C108 C58 C68 118.7(9)
C48 C58 C68 124.4(9)
C78 C68 C58 123.9(9)
C78 C68 H68 118.1
C58 C68 H68 118.1
C88 C78 C68 116.3(9)
C88 C78 H78 121.9
C68 C78 H78 121.9
C78 C88 C98 122.2(10)
C78 C88 H88 118.9
C98 C88 H88 118.9
C108 C98 C88 121.6(9)
C108 C98 H98 119.2
C88 C98 H98 119.2
C58 C108 C98 117.3(8)
C58 C108 C18 119.2(9)
C98 C108 C18 123.5(8)
N18 C118 C128 115.8(8)
N18 C118 C28 121.7(8)
C128 C118 C28 122.4(8)
C118 C128 H12P 109.5
C118 C128 H12R 109.5
H12P C128 H12R 109.5
C118 C128 H12S 109.5
H12P C128 H12S 109.5
H12R C128 H12S 109.5
C3K O3K Mn5 125.4(7)
C3K O4K Mn4 123.7(8)
O4K C3K O3K 126.6(12)
O4K C3K C4K 114.6(11)
O3K C3K C4K 118.7(11)
C3K C4K H4A 109.5
C3K C4K H4B 109.5
H4A C4K H4B 109.5
C3K C4K H4C 109.5
H4A C4K H4C 109.5
H4B C4K H4C 109.5
C5K O5K Mn7 126.0(7)
C5K O6K Mn6 125.2(7)
O5K C5K O6K 125.4(11)
O5K C5K C6K 119.1(11)
O6K C5K C6K 115.4(10)
C5K C6K HA6 109.5
C5K C6K HB6 109.5
HA6 C6K HB6 109.5
C5K C6K HC6 109.5
HA6 C6K HC6 109.5
HB6 C6K HC6 109.5
C7K O7K Mn8 126.9(7)
C7K O8K Mn9 125.6(8)
O7K C7K O8K 123.6(12)
O7K C7K C8K 120.8(10)
O8K C7K C8K 115.6(11)
C7K C8K H8A 109.5
C7K C8K H8B 109.5
H8A C8K H8B 109.5
C7K C8K H8C 109.5
H8A C8K H8C 109.5
H8B C8K H8C 109.5

loop_
_geom_bond_atom_site_label_1
_geom_bond_atom_site_label_2
_geom_bond_distance
Mn1 O11 1.756(6)
Mn1 O1 1.758(6)
Mn1 O22 1.935(6)
Mn1 N11 1.988(7)
Mn1 O1K 2.107(8)
Mn1 O2 2.513(6)
Mn1 Mn3 3.0523(18)
Mn1 Mn2 3.074(2)
Mn2 O23 1.823(6)
Mn2 O1 1.852(6)
Mn2 N12 1.857(7)
Mn2 O12 1.878(6)
Mn2 O1W 2.252(10)
Mn2 O3 2.438(7)
Mn3 O13 1.837(6)
Mn3 O1 1.844(5)
Mn3 O21 1.854(6)
Mn3 N13 1.880(7)
Mn3 O2M 2.206(7)
Mn3 O4 2.357(6)
Mn3 Mn9 3.205(2)
Mn4 O14 1.702(6)
Mn4 O2 1.788(5)
Mn4 O5 1.909(6)
Mn4 N14 1.969(7)
Mn4 O4K 2.125(7)
Mn4 O11 2.499(7)
Mn4 Mn5 2.7699(18)
Mn4 Mn9 3.0319(18)
Mn5 O3 1.774(5)
Mn5 O5 1.795(6)
Mn5 O26 1.887(6)
Mn5 O2 1.938(5)
Mn5 O3K 2.125(7)
Mn5 Mn6 3.0244(19)
Mn6 O16 1.815(6)
Mn6 O6 1.820(6)
Mn6 N16 1.849(7)
Mn6 O3 1.905(5)
Mn6 O6K 2.121(8)
Mn6 Mn7 2.8707(18)
Mn7 O28 1.778(5)
Mn7 O3 1.865(5)
Mn7 O4 1.867(5)
Mn7 O6 1.904(6)
Mn7 O5K 2.128(8)
Mn7 Mn8 3.2010(18)
Mn8 O7 1.796(6)
Mn8 O18 1.798(6)
Mn8 N18 1.861(7)
Mn8 O4 1.906(5)
Mn8 O7K 2.103(8)
Mn8 O13 2.421(7)
Mn8 Mn9 2.7071(18)
Mn9 O24 1.800(6)
Mn9 O4 1.842(6)
Mn9 O2 1.887(5)
Mn9 O7 1.920(5)
Mn9 O8K 2.134(7)
Mn9 O21 2.459(7)
O5 C5 1.362(10)
C5 H5A 0.9800
C5 H5B 0.9800
C5 H5C 0.9800
O6 C6 1.336(11)
C6 H6A 0.9800
C6 H6B 0.9800
C6 H6C 0.9800
O7 C7 1.403(11)
C7 H7A 0.9800
C7 H7B 0.9800
C7 H7C 0.9800
O11 C11 1.317(10)
O21 N11 1.288(8)
N11 C111 1.282(10)
C11 C101 1.365(11)
C11 C21 1.380(12)
C21 C111 1.353(12)
C21 C31 1.391(12)
C31 C41 1.283(12)
C31 H31 0.9500
C41 C51 1.400(13)
C41 H41 0.9500
C51 C61 1.337(12)
C51 C101 1.385(12)
C61 C71 1.356(13)
C61 H61 0.9500
C71 C81 1.361(14)
C71 H71 0.9500
C81 C91 1.292(12)
C81 H81 0.9500
C91 C101 1.380(12)
C91 H91 0.9500
C111 C121 1.502(11)
C121 H12A 0.9800
C121 H12B 0.9800
C121 H12C 0.9800
O12 C12 1.316(10)
O22 N12 1.294(9)
N12 C112 1.290(11)
C12 C22 1.322(13)
C12 C102 1.365(13)
C22 C32 1.390(13)
C22 C112 1.424(13)
C32 C42 1.312(15)
C32 H32 0.9500
C42 C52 1.340(15)
C42 H42 0.9500
C52 C62 1.387(15)
C52 C102 1.387(14)
C62 C72 1.281(17)
C62 H62 0.9500
C72 C82 1.388(16)
C72 H72 0.9500
C82 C92 1.319(15)
C82 H82 0.9500
C92 C102 1.324(15)
C92 H92 0.9500
C112 C122 1.388(12)
C122 H12D 0.9800
C122 H12E 0.9800
C122 H12F 0.9800
O13 C13 1.276(10)
O23 N13 1.362(8)
N13 C113 1.214(10)
C13 C23 1.342(13)
C13 C103 1.419(11)
C23 C33 1.350(13)
C23 C113 1.481(12)
C33 C43 1.333(13)
C33 H33 0.9500
C43 C53 1.369(14)
C43 H43 0.9500
C53 C103 1.319(12)
C53 C63 1.429(13)
C63 C73 1.309(15)
C63 H63 0.9500
C73 C83 1.314(14)
C73 H73 0.9500
C83 C93 1.383(13)
C83 H83 0.9500
C93 C103 1.396(13)
C93 H93 0.9500
C113 C123 1.452(12)
C123 H12G 0.9800
C123 H12H 0.9800
C123 H12I 0.9800
O1K C1K 1.199(17)
O1K CK1 1.36(4)
C1K O2K 1.25(2)
C1K C2K 1.53(2)
C2K H2K1 0.9800
C2K H2K2 0.9800
C2K H2K3 0.9800
CK1 OK2 1.32(4)
CK1 CK2 1.56(4)
CK2 HK2A 0.9800
CK2 HK2B 0.9800
CK2 HK2C 0.9800
C1M H1M1 0.9800
C1M H1M2 0.9800
C1M H1M3 0.9800
O2M C2M 1.410(12)
O2M H2M 0.9500
C2M H2G 0.9800
C2M H2H 0.9800
C2M H2I 0.9800
O14 C14 1.275(10)
O24 N14 1.297(8)
N14 C114 1.245(10)
C14 C104 1.347(11)
C14 C24 1.395(12)
C24 C114 1.371(11)
C24 C34 1.377(12)
C34 C44 1.284(12)
C34 H34 0.9500
C44 C54 1.407(13)
C44 H44 0.9500
C54 C64 1.321(12)
C54 C104 1.369(13)
C64 C74 1.375(14)
C64 H64 0.9500
C74 C84 1.359(14)
C74 H74 0.9500
C84 C94 1.272(12)
C84 H84 0.9500
C94 C104 1.416(13)
C94 H94 0.9500
C114 C124 1.492(11)
C124 H12J 0.9800
C124 H12K 0.9800
C124 H12L 0.9800
O16 C16 1.283(11)
O26 N16 1.319(8)
N16 C116 1.305(11)
C16 C26 1.287(13)
C16 C106 1.389(13)
C26 C116 1.407(12)
C26 C36 1.425(12)
C36 C46 1.296(14)
C36 H36 0.9500
C46 C56 1.320(16)
C46 H46 0.9500
C56 C66 1.360(15)
C56 C106 1.433(14)
C66 C76 1.268(19)
C66 H66 0.9500
C76 C86 1.418(17)
C76 H76 0.9500
C86 C96 1.342(15)
C86 H86 0.9500
C96 C106 1.322(15)
C96 H96 0.9500
C116 C126 1.398(12)
C126 H12M 0.9800
C126 H12N 0.9800
C126 H12O 0.9800
O18 C18 1.231(10)
O28 N18 1.382(8)
N18 C118 1.222(10)
C18 C28 1.360(12)
C18 C108 1.456(11)
C28 C38 1.320(12)
C28 C118 1.445(12)
C38 C48 1.356(13)
C38 H38 0.9500
C48 C58 1.375(13)
C48 H48 0.9500
C58 C108 1.325(12)
C58 C68 1.404(12)
C68 C78 1.334(13)
C68 H68 0.9500
C78 C88 1.303(13)
C78 H78 0.9500
C88 C98 1.371(12)
C88 H88 0.9500
C98 C108 1.367(12)
C98 H98 0.9500
C118 C128 1.423(12)
C128 H12P 0.9800
C128 H12R 0.9800
C128 H12S 0.9800
O3K C3K 1.220(13)
O4K C3K 1.218(12)
C3K C4K 1.547(16)
C4K H4A 0.9800
C4K H4B 0.9800
C4K H4C 0.9800
O5K C5K 1.267(12)
O6K C5K 1.270(13)
C5K C6K 1.486(17)
C6K HA6 0.9800
C6K HB6 0.9800
C6K HC6 0.9800
O7K C7K 1.144(12)
O8K C7K 1.221(11)
C7K C8K 1.519(16)
C8K H8A 0.9800
C8K H8B 0.9800
C8K H8C 0.9800

loop_
_platon_squeeze_void_nr
_platon_squeeze_void_average_x
_platon_squeeze_void_average_y
_platon_squeeze_void_average_z
_platon_squeeze_void_volume
_platon_squeeze_void_count_electrons
1 0.000 0.582 0.250 391.4 67.8
2 0.000 0.418 0.750 391.4 68.0
3 0.049 0.921 0.132 32.2 2.5
4 0.049 0.079 0.632 32.2 2.5
5 0.250 0.750 0.500 109.9 32.9
6 0.250 0.250 1.000 109.8 32.7
7 0.500 1.082 0.250 391.4 67.8
8 0.500 -0.082 0.750 391.4 68.0
9 0.450 0.421 0.368 32.2 2.6
10 0.450 0.579 0.868 32.2 2.5
11 0.549 0.421 0.132 32.2 2.5
12 0.549 0.579 0.632 32.2 2.5
13 0.750 1.250 0.500 109.9 32.9
14 0.750 -0.250 1.000 109.8 32.7
15 0.950 -0.079 0.368 32.2 2.6
16 0.950 0.079 0.868 32.2 2.5
